data_1527847
loop_
_publ_author_name
'Moze, O.'
'del Moral, A.'
'Ibarra, M.R.'
'Marusi, G.'
'Algarabel, P.A.'

_publ_section_title
;
 Spin reorientation phse transitions in RE-Co5 hexagonal ferromagnets
;
_journal_name_full 'Journal of Physics: Condensed Matter'
_journal_page_first 6031
_journal_page_last 6043
_journal_volume 2
_journal_year 1990
_chemical_formula_sum 'Co5 Nd0.5 Pr0.5'
_chemical_name_systematic 'Co5 (Nd0.5 Pr0.5)'
_space_group_IT_number 191
_symmetry_space_group_name_Hall '-P 6 2'
_symmetry_space_group_name_H-M 'P 6/m m m'
_cell_angle_alpha 90
_cell_angle_beta 90
_cell_angle_gamma 120
_cell_formula_units_Z 1
_cell_length_a 5.016
_cell_length_b 5.016
_cell_length_c 3.982
_cell_volume 86.765
_citation_journal_id_ASTM JCOMEL
_cod_data_source_file Moze_JCOMEL_1990_359.cif
_cod_data_source_block Co5Nd0.5Pr0.5
_cod_original_cell_volume 86.76547
_cod_database_code 1527847

loop_
_symmetry_equiv_pos_as_xyz
x,y,z
x-y,x,z
-y,x-y,z
-x,-y,z
-x+y,-x,z
y,-x+y,z
-y,-x,-z
x-y,-y,-z
x,x-y,-z
y,x,-z
-x+y,y,-z
-x,-x+y,-z
-x,-y,-z
-x+y,-x,-z
y,-x+y,-z
x,y,-z
x-y,x,-z
-y,x-y,-z
y,x,z
-x+y,y,z
-x,-x+y,z
-y,-x,z
x-y,-y,z
x,x-y,z

loop_
_atom_site_label
_atom_site_type_symbol
_atom_site_fract_x
_atom_site_fract_y
_atom_site_fract_z
_atom_site_occupancy
_atom_site_U_iso_or_equiv
Nd1 Nd 0 0 0 0.5 0.0
Co2 Co 0.5 0 0.5 1 0.0
Co1 Co 0.3333 0.6667 0 1 0.0
Pr1 Pr 0 0 0 0.5 0.0
